data_4508689
loop_
_publ_author_name
'Fridman, Natalya'
'Speiser, Shammai'
'Kaftory, Menahem'

_publ_section_title
;
 Chromotropic Behavior of Lophine Nitro-Derivatives
;
_journal_issue 10
_journal_name_full 'Crystal Growth &amp; Design'
_journal_page_first 2281
_journal_paper_doi 10.1021/cg0600952
_journal_volume 6
_journal_year 2006
_chemical_formula_moiety 'C23 H19 N3 O5'
_chemical_formula_sum 'C23 H19 N3 O5'
_chemical_formula_weight 417.41
_chemical_name_systematic
;
 Phenol, 2-[4,5-bis(4-methoxyphenyl)-1H-imidazol-2-yl]-4-nitro
;
_space_group_IT_number 19
_symmetry_cell_setting orthorhombic
_symmetry_space_group_name_Hall 'P 2ac 2ab'
_symmetry_space_group_name_H-M 'P 21 21 21'
_atom_sites_solution_hydrogens geom
_atom_sites_solution_primary direct
_atom_sites_solution_secondary difmap
_audit_creation_method SHELXL-97
_cell_angle_alpha 90.00
_cell_angle_beta 90.00
_cell_angle_gamma 90.00
_cell_formula_units_Z 4
_cell_length_a 4.535(2)
_cell_length_b 17.557(3)
_cell_length_c 24.498(5)
_cell_measurement_temperature 293(2)
_cell_volume 1950.6(10)
_computing_cell_refinement 'Denzo SMN (Otwinowski & Minor, 1997)'
_computing_data_collection 'Collect (Nonius, 2000)'
_computing_data_reduction 'Denzo SMN (Otwinowski & Minor, 1997)'
_computing_molecular_graphics 'Ortep-3 for Windows (Farrugia, 1999)'
_computing_structure_refinement 'SHELXL-97 (Sheldrick, 1997)'
_computing_structure_solution 'SHELXS-97 (Sheldrick, 1997)'
_diffrn_ambient_temperature 293(2)
_diffrn_detector_area_resol_mean 95
_diffrn_measured_fraction_theta_full 0.746
_diffrn_measured_fraction_theta_max 0.746
_diffrn_measurement_device_type KappaCCD
_diffrn_measurement_method 'phi scan'
_diffrn_radiation_monochromator graphite
_diffrn_radiation_source 'fine-focus sealed tube'
_diffrn_radiation_type MoK\a
_diffrn_radiation_wavelength 0.71073
_diffrn_reflns_av_R_equivalents 0.0000
_diffrn_reflns_av_sigmaI/netI 0.1909
_diffrn_reflns_limit_h_max 5
_diffrn_reflns_limit_h_min -5
_diffrn_reflns_limit_k_max 20
_diffrn_reflns_limit_k_min -19
_diffrn_reflns_limit_l_max 28
_diffrn_reflns_limit_l_min -28
_diffrn_reflns_number 2370
_diffrn_reflns_theta_full 25.01
_diffrn_reflns_theta_max 25.01
_diffrn_reflns_theta_min 1.66
_diffrn_standards_decay_% none
_diffrn_standards_interval_count none
_diffrn_standards_interval_time none
_diffrn_standards_number none
_exptl_absorpt_coefficient_mu 0.102
_exptl_absorpt_correction_type none
_exptl_absorpt_process_details none
_exptl_crystal_colour red
_exptl_crystal_density_diffrn 1.421
_exptl_crystal_density_meas ?
_exptl_crystal_density_method 'not measured'
_exptl_crystal_description needle
_exptl_crystal_F_000 872
_exptl_crystal_size_max 0.72
_exptl_crystal_size_mid 0.12
_exptl_crystal_size_min 0.06
_refine_diff_density_max 0.104
_refine_diff_density_min -0.106
_refine_diff_density_rms 0.027
_refine_ls_abs_structure_details 'Flack H D (1983), Acta Cryst. A39, 876-881'
_refine_ls_abs_structure_Flack 1.2(16)
_refine_ls_extinction_coef 0.0065(5)
_refine_ls_extinction_expression Fc^*^=kFc[1+0.001xFc^2^\l^3^/sin(2\q)]^-1/4^
_refine_ls_extinction_method SHELXL
_refine_ls_goodness_of_fit_ref 0.634
_refine_ls_hydrogen_treatment mixed
_refine_ls_matrix_type full
_refine_ls_number_parameters 284
_refine_ls_number_reflns 2370
_refine_ls_number_restraints 0
_refine_ls_restrained_S_all 0.634
_refine_ls_R_factor_all 0.1207
_refine_ls_R_factor_gt 0.0358
_refine_ls_shift/su_max 0.004
_refine_ls_shift/su_mean 0.001
_refine_ls_structure_factor_coef Fsqd
_refine_ls_weighting_details 'calc w=1/[\s^2^(Fo^2^)+(0.0000P)^2^+0.0000P] where P=(Fo^2^+2Fc^2^)/3'
_refine_ls_weighting_scheme calc
_refine_ls_wR_factor_gt 0.0539
_refine_ls_wR_factor_ref 0.0619
_reflns_number_gt 984
_reflns_number_total 2370
_reflns_threshold_expression >2sigma(I)
_cod_data_source_file cg0600952sup1.cif
_cod_data_source_block natalia24
_cod_depositor_comments
;
The following automatic conversions were performed:

'_exptl_crystal_density_meas' value 'none' was changed to '?' - the
value is perceived as not measured.

Automatic conversion script
Id: cif_fix_values 3008 2015-01-20 13:52:24Z robertas 
;
_cod_database_code 4508689

loop_
_symmetry_equiv_pos_as_xyz
'x, y, z'
'-x+1/2, -y, z+1/2'
'x+1/2, -y+1/2, -z'
'-x, y+1/2, -z+1/2'

loop_
_atom_site_label
_atom_site_type_symbol
_atom_site_fract_x
_atom_site_fract_y
_atom_site_fract_z
_atom_site_U_iso_or_equiv
_atom_site_adp_type
_atom_site_occupancy
_atom_site_symmetry_multiplicity
_atom_site_calc_flag
_atom_site_refinement_flags
O1 O 0.8351(7) 0.4009(2) 0.05723(14) 0.0788(11) Uani 1 1 d .
O2 O 0.8421(7) 0.6684(3) 0.39193(14) 0.0831(12) Uani 1 1 d .
O3 O -0.1238(9) 0.1750(2) 0.26073(13) 0.0788(13) Uani 1 1 d .
H3O3 H 0.0331 0.1967 0.2548 0.056(18) Uiso 1 1 calc R
O4 O -0.1475(8) 0.1815(2) 0.51655(14) 0.0953(15) Uani 1 1 d .
O5 O -0.4786(9) 0.1001(3) 0.50071(14) 0.1149(16) Uani 1 1 d .
N1 N 0.2236(8) 0.2853(3) 0.27732(15) 0.0541(12) Uani 1 1 d .
N2 N 0.2718(8) 0.3394(3) 0.35830(14) 0.0576(12) Uani 1 1 d .
H2N2 H 0.2570 0.3471 0.3929 0.069 Uiso 1 1 calc R
N3 N -0.2965(11) 0.1459(3) 0.48404(19) 0.0804(16) Uani 1 1 d .
C1 C 0.7447(10) 0.3938(3) 0.1109(2) 0.0595(15) Uani 1 1 d .
C2 C 0.8375(9) 0.4363(3) 0.1541(2) 0.0629(16) Uani 1 1 d .
H2 H 0.9756 0.4747 0.1486 0.075 Uiso 1 1 calc R
C3 C 0.7284(9) 0.4231(3) 0.20658(19) 0.0597(16) Uani 1 1 d .
H3 H 0.7997 0.4517 0.2357 0.072 Uiso 1 1 calc R
C4 C 0.5180(10) 0.3687(3) 0.21578(19) 0.0498(14) Uani 1 1 d .
C5 C 0.4245(9) 0.3249(3) 0.1718(2) 0.0601(15) Uani 1 1 d .
H5 H 0.2850 0.2868 0.1771 0.072 Uiso 1 1 calc R
C6 C 0.5383(10) 0.3378(3) 0.1198(2) 0.0637(16) Uani 1 1 d .
H6 H 0.4738 0.3081 0.0907 0.076 Uiso 1 1 calc R
C7 C 1.0326(9) 0.4597(3) 0.04434(16) 0.0785(17) Uani 1 1 d .
H7A H 1.0769 0.4582 0.0060 0.118 Uiso 1 1 calc R
H7B H 1.2110 0.4532 0.0649 0.118 Uiso 1 1 calc R
H7C H 0.9449 0.5079 0.0533 0.118 Uiso 1 1 calc R
C8 C 0.7513(11) 0.5978(5) 0.3785(2) 0.0637(16) Uani 1 1 d .
C9 C 0.8177(10) 0.5326(5) 0.40506(19) 0.0636(16) Uani 1 1 d .
H9 H 0.9353 0.5345 0.4361 0.076 Uiso 1 1 calc R
C10 C 0.7147(10) 0.4636(4) 0.3870(2) 0.0658(15) Uani 1 1 d .
H10 H 0.7626 0.4195 0.4061 0.079 Uiso 1 1 calc R
C11 C 0.5367(10) 0.4585(3) 0.3397(2) 0.0499(14) Uani 1 1 d .
C12 C 0.4713(9) 0.5266(4) 0.31352(19) 0.0621(16) Uani 1 1 d .
H12 H 0.3528 0.5255 0.2825 0.075 Uiso 1 1 calc R
C13 C 0.5745(11) 0.5952(4) 0.3315(2) 0.0668(16) Uani 1 1 d .
H13 H 0.5281 0.6397 0.3128 0.080 Uiso 1 1 calc R
C14 C 1.0219(10) 0.6757(3) 0.43981(18) 0.0883(18) Uani 1 1 d .
H14A H 1.0766 0.7280 0.4447 0.132 Uiso 1 1 calc R
H14B H 1.1963 0.6452 0.4357 0.132 Uiso 1 1 calc R
H14C H 0.9130 0.6586 0.4711 0.132 Uiso 1 1 calc R
C15 C 0.3927(10) 0.3493(3) 0.27055(19) 0.0544(15) Uani 1 1 d .
C16 C 0.4202(9) 0.3856(3) 0.3205(2) 0.0480(14) Uani 1 1 d .
C17 C 0.1585(10) 0.2814(4) 0.3304(2) 0.0535(14) Uani 1 1 d .
C18 C -0.0311(9) 0.2203(3) 0.3516(2) 0.0517(14) Uani 1 1 d .
C19 C -0.0789(10) 0.2110(3) 0.40792(19) 0.0585(15) Uani 1 1 d .
H19 H 0.0180 0.2423 0.4327 0.070 Uiso 1 1 calc R
C20 C -0.2651(11) 0.1567(3) 0.4259(2) 0.0590(14) Uani 1 1 d .
C21 C -0.4100(10) 0.1097(3) 0.3902(3) 0.0688(16) Uani 1 1 d .
H21 H -0.5391 0.0729 0.4034 0.083 Uiso 1 1 calc R
C22 C -0.3640(10) 0.1169(3) 0.3340(2) 0.0655(16) Uani 1 1 d .
H22 H -0.4622 0.0851 0.3097 0.079 Uiso 1 1 calc R
C23 C -0.1710(10) 0.1719(3) 0.3147(2) 0.0555(15) Uani 1 1 d .

loop_
_atom_site_aniso_label
_atom_site_aniso_U_11
_atom_site_aniso_U_22
_atom_site_aniso_U_33
_atom_site_aniso_U_23
_atom_site_aniso_U_13
_atom_site_aniso_U_12
O1 0.092(3) 0.097(4) 0.048(2) -0.002(2) 0.015(2) -0.018(2)
O2 0.105(3) 0.059(4) 0.086(3) 0.007(2) -0.024(2) -0.011(2)
O3 0.083(2) 0.101(4) 0.053(3) -0.012(2) 0.0046(19) -0.019(2)
O4 0.136(3) 0.102(4) 0.048(3) -0.003(2) 0.006(2) 0.016(3)
O5 0.148(3) 0.116(4) 0.081(3) 0.014(3) 0.048(3) -0.021(3)
N1 0.067(3) 0.056(4) 0.039(3) 0.002(2) -0.001(2) -0.001(2)
N2 0.072(3) 0.065(4) 0.035(3) -0.006(3) -0.001(2) -0.006(3)
N3 0.105(5) 0.080(5) 0.056(4) 0.010(3) 0.032(3) 0.014(3)
C1 0.064(4) 0.069(5) 0.045(4) 0.000(3) 0.004(3) -0.012(3)
C2 0.065(4) 0.073(5) 0.051(4) 0.003(3) 0.006(3) -0.006(3)
C3 0.064(4) 0.069(5) 0.046(4) -0.010(3) -0.004(3) -0.001(3)
C4 0.057(3) 0.055(5) 0.037(3) -0.003(3) -0.004(3) 0.008(3)
C5 0.068(3) 0.066(5) 0.046(3) 0.003(3) 0.006(3) -0.002(3)
C6 0.077(4) 0.070(6) 0.044(4) -0.013(3) -0.002(3) -0.004(3)
C7 0.081(4) 0.090(6) 0.065(4) 0.017(4) 0.021(3) 0.000(3)
C8 0.074(4) 0.059(6) 0.058(4) -0.003(4) -0.009(3) -0.003(4)
C9 0.075(4) 0.057(6) 0.058(4) 0.004(4) -0.015(3) -0.004(4)
C10 0.076(4) 0.066(6) 0.055(4) 0.012(3) -0.001(3) 0.013(3)
C11 0.059(3) 0.051(6) 0.040(4) 0.003(3) 0.006(3) 0.008(3)
C12 0.083(4) 0.047(6) 0.056(4) 0.003(4) -0.004(3) 0.003(4)
C13 0.087(4) 0.041(6) 0.072(4) 0.010(3) 0.002(3) 0.000(3)
C14 0.099(4) 0.071(5) 0.096(4) -0.018(4) -0.020(4) -0.017(3)
C15 0.059(4) 0.067(6) 0.037(4) -0.011(3) -0.003(3) 0.008(3)
C16 0.058(3) 0.034(5) 0.052(4) 0.000(3) 0.000(3) -0.001(3)
C17 0.056(3) 0.066(5) 0.038(4) 0.002(4) -0.006(3) 0.008(3)
C18 0.058(3) 0.055(5) 0.043(4) 0.003(3) 0.001(3) 0.005(3)
C19 0.068(3) 0.062(5) 0.045(4) -0.007(3) -0.001(3) 0.011(3)
C20 0.073(4) 0.058(5) 0.047(4) -0.002(4) 0.012(3) -0.003(3)
C21 0.070(3) 0.060(5) 0.077(5) 0.011(4) 0.024(4) -0.005(3)
C22 0.075(4) 0.062(5) 0.059(4) 0.003(3) 0.000(3) -0.011(3)
C23 0.066(4) 0.049(5) 0.052(4) -0.005(3) 0.001(3) -0.009(3)

loop_
_atom_type_symbol
_atom_type_description
_atom_type_scat_dispersion_real
_atom_type_scat_dispersion_imag
_atom_type_scat_source
C C 0.0033 0.0016 'International Tables Vol C Tables 4.2.6.8 and 6.1.1.4'
O O 0.0106 0.0060 'International Tables Vol C Tables 4.2.6.8 and 6.1.1.4'
N N 0.0061 0.0033 'International Tables Vol C Tables 4.2.6.8 and 6.1.1.4'
H H 0.0000 0.0000 'International Tables Vol C Tables 4.2.6.8 and 6.1.1.4'

loop_
_geom_angle_atom_site_label_1
_geom_angle_atom_site_label_2
_geom_angle_atom_site_label_3
_geom_angle
C1 O1 C7 118.0(4)
C8 O2 C14 117.1(4)
C23 O3 H3O3 109.5
C17 N1 C15 106.5(4)
C17 N2 C16 106.8(4)
C17 N2 H2N2 126.6
C16 N2 H2N2 126.6
O4 N3 O5 119.6(5)
O4 N3 C20 121.5(5)
O5 N3 C20 118.9(5)
C2 C1 C6 118.6(5)
C2 C1 O1 126.7(5)
C6 C1 O1 114.7(5)
C1 C2 C3 121.0(5)
C1 C2 H2 119.5
C3 C2 H2 119.5
C4 C3 C2 121.0(4)
C4 C3 H3 119.5
C2 C3 H3 119.5
C3 C4 C5 118.1(4)
C3 C4 C15 124.8(5)
C5 C4 C15 117.0(5)
C4 C5 C6 120.4(4)
C4 C5 H5 119.8
C6 C5 H5 119.8
C1 C6 C5 120.9(5)
C1 C6 H6 119.5
C5 C6 H6 119.5
O1 C7 H7A 109.5
O1 C7 H7B 109.5
H7A C7 H7B 109.5
O1 C7 H7C 109.5
H7A C7 H7C 109.5
H7B C7 H7C 109.5
O2 C8 C9 126.5(6)
O2 C8 C13 113.9(7)
C9 C8 C13 119.6(6)
C8 C9 C10 121.1(6)
C8 C9 H9 119.4
C10 C9 H9 119.4
C9 C10 C11 120.9(5)
C9 C10 H10 119.5
C11 C10 H10 119.5
C12 C11 C10 116.5(5)
C12 C11 C16 121.8(5)
C10 C11 C16 121.6(6)
C13 C12 C11 122.5(5)
C13 C12 H12 118.8
C11 C12 H12 118.8
C12 C13 C8 119.3(6)
C12 C13 H13 120.3
C8 C13 H13 120.3
O2 C14 H14A 109.5
O2 C14 H14B 109.5
H14A C14 H14B 109.5
O2 C14 H14C 109.5
H14A C14 H14C 109.5
H14B C14 H14C 109.5
N1 C15 C16 108.7(4)
N1 C15 C4 120.5(5)
C16 C15 C4 130.8(6)
C15 C16 N2 105.9(4)
C15 C16 C11 136.0(5)
N2 C16 C11 117.8(4)
N2 C17 N1 112.0(5)
N2 C17 C18 127.1(5)
N1 C17 C18 120.8(5)
C23 C18 C19 119.8(5)
C23 C18 C17 118.8(5)
C19 C18 C17 121.4(5)
C20 C19 C18 119.9(5)
C20 C19 H19 120.0
C18 C19 H19 120.0
C19 C20 C21 121.2(5)
C19 C20 N3 118.5(6)
C21 C20 N3 120.1(6)
C20 C21 C22 120.1(5)
C20 C21 H21 119.9
C22 C21 H21 119.9
C23 C22 C21 119.5(5)
C23 C22 H22 120.2
C21 C22 H22 120.2
O3 C23 C22 117.7(5)
O3 C23 C18 122.9(5)
C22 C23 C18 119.4(5)

loop_
_geom_bond_atom_site_label_1
_geom_bond_atom_site_label_2
_geom_bond_distance
O1 C1 1.382(5)
O1 C7 1.403(5)
O2 C8 1.348(6)
O2 C14 1.434(4)
O3 C23 1.341(4)
O3 H3O3 0.8200
O4 N3 1.217(5)
O5 N3 1.222(5)
N1 C17 1.335(4)
N1 C15 1.370(6)
N2 C17 1.330(6)
N2 C16 1.402(5)
N2 H2N2 0.8600
N3 C20 1.444(6)
C1 C2 1.362(5)
C1 C6 1.375(6)
C2 C3 1.397(5)
C2 H2 0.9300
C3 C4 1.368(5)
C3 H3 0.9300
C4 C5 1.390(5)
C4 C15 1.496(6)
C5 C6 1.392(4)
C5 H5 0.9300
C6 H6 0.9300
C7 H7A 0.9600
C7 H7B 0.9600
C7 H7C 0.9600
C8 C9 1.351(7)
C8 C13 1.404(6)
C9 C10 1.372(6)
C9 H9 0.9300
C10 C11 1.414(5)
C10 H10 0.9300
C11 C12 1.390(6)
C11 C16 1.463(6)
C12 C13 1.364(6)
C12 H12 0.9300
C13 H13 0.9300
C14 H14A 0.9600
C14 H14B 0.9600
C14 H14C 0.9600
C15 C16 1.386(5)
C17 C18 1.470(7)
C18 C23 1.393(6)
C18 C19 1.406(5)
C19 C20 1.347(6)
C19 H19 0.9300
C20 C21 1.370(6)
C21 C22 1.399(5)
C21 H21 0.9300
C22 C23 1.386(6)
C22 H22 0.9300

loop_
_geom_torsion_atom_site_label_1
_geom_torsion_atom_site_label_2
_geom_torsion_atom_site_label_3
_geom_torsion_atom_site_label_4
_geom_torsion
C7 O1 C1 C2 -3.2(7)
C7 O1 C1 C6 176.4(5)
C6 C1 C2 C3 0.6(8)
O1 C1 C2 C3 -179.9(4)
C1 C2 C3 C4 -2.1(7)
C2 C3 C4 C5 2.5(7)
C2 C3 C4 C15 178.6(4)
C3 C4 C5 C6 -1.4(7)
C15 C4 C5 C6 -177.9(4)
C2 C1 C6 C5 0.4(8)
O1 C1 C6 C5 -179.2(4)
C4 C5 C6 C1 0.0(7)
C14 O2 C8 C9 -1.5(7)
C14 O2 C8 C13 179.5(3)
O2 C8 C9 C10 -179.1(5)
C13 C8 C9 C10 -0.1(7)
C8 C9 C10 C11 0.3(7)
C9 C10 C11 C12 -0.6(6)
C9 C10 C11 C16 -178.7(4)
C10 C11 C12 C13 0.8(6)
C16 C11 C12 C13 178.9(4)
C11 C12 C13 C8 -0.6(6)
O2 C8 C13 C12 179.4(4)
C9 C8 C13 C12 0.3(7)
C17 N1 C15 C16 -2.0(5)
C17 N1 C15 C4 176.8(4)
C3 C4 C15 N1 -168.2(5)
C5 C4 C15 N1 8.0(7)
C3 C4 C15 C16 10.3(8)
C5 C4 C15 C16 -173.5(5)
N1 C15 C16 N2 2.5(5)
C4 C15 C16 N2 -176.2(4)
N1 C15 C16 C11 -171.2(5)
C4 C15 C16 C11 10.2(9)
C17 N2 C16 C15 -1.9(5)
C17 N2 C16 C11 173.0(4)
C12 C11 C16 C15 45.9(8)
C10 C11 C16 C15 -136.1(6)
C12 C11 C16 N2 -127.2(5)
C10 C11 C16 N2 50.9(6)
C16 N2 C17 N1 0.7(6)
C16 N2 C17 C18 -176.0(4)
C15 N1 C17 N2 0.8(5)
C15 N1 C17 C18 177.8(5)
N2 C17 C18 C23 168.8(5)
N1 C17 C18 C23 -7.7(7)
N2 C17 C18 C19 -9.6(8)
N1 C17 C18 C19 173.8(4)
C23 C18 C19 C20 -1.7(7)
C17 C18 C19 C20 176.8(5)
C18 C19 C20 C21 0.2(8)
C18 C19 C20 N3 176.5(4)
O4 N3 C20 C19 -4.1(8)
O5 N3 C20 C19 175.4(5)
O4 N3 C20 C21 172.3(5)
O5 N3 C20 C21 -8.2(8)
C19 C20 C21 C22 0.6(8)
N3 C20 C21 C22 -175.7(4)
C20 C21 C22 C23 0.0(7)
C21 C22 C23 O3 177.4(4)
C21 C22 C23 C18 -1.5(7)
C19 C18 C23 O3 -176.5(4)
C17 C18 C23 O3 5.0(7)
C19 C18 C23 C22 2.3(7)
C17 C18 C23 C22 -176.2(4)
